data_8100169
loop_
_publ_author_name
'Arslan, Hakan'
'VanDerveer, Donald'
'\"Ozdemir, Ismail'
'Cetinkaya, Bekir'
'Demir, Serpil'

_publ_section_title
;
Crystal structure of dichloro-N-(3,4,5-trimethoxy-benzyl)-N-(n-butyl)]-
imidazolidin-2-ylideneruthenium(II), RuCl~2~(C~17~H~26~N~2~O~3~)
;
_journal_coden_ASTM ZKNSFT
_journal_issue 4
_journal_name_full 'Zeitschrift f\"ur Kristallographie - New Crystal Structures'
_journal_page_first 377
_journal_page_last 378
_journal_paper_doi 10.1524/ncrs.2004.219.14.409
_journal_volume 219
_journal_year 2004
_chemical_formula_moiety 'C17 H26 Cl2 N2 O3 Ru'
_chemical_formula_sum 'C17 H26 Cl2 N2 O3 Ru'
_chemical_formula_weight 478.37
_space_group_IT_number 14
_symmetry_cell_setting monoclinic
_symmetry_space_group_name_Hall '-P 2yn'
_symmetry_space_group_name_H-M 'P 1 21/n 1'
_cell_angle_alpha 90.00
_cell_angle_beta 106.419(2)
_cell_angle_gamma 90.00
_cell_formula_units_Z 4
_cell_length_a 10.1804(11)
_cell_length_b 11.9848(13)
_cell_length_c 16.0169(17)
_cell_measurement_temperature 193(2)
_cell_volume 1874.5(3)
_diffrn_ambient_temperature 193(2)
_exptl_crystal_density_diffrn 1.695
_cod_depositor_comments
;
 Updated bibliographic information.

 Antanas Vaitkus,
 2020-10-02

The following automatic conversions were performed:
'_symmetry_cell_setting' value 'Monoclinic' changed to 'monoclinic'
according to '/home/saulius/struct/CIF-dictionaries/cif_core.dic'
dictionary named 'cif_core.dic' version 2.4.1 from 2010-06-29.

Automatic conversion script
Id: cif_fix_enum 1527 2010-12-29 10:47:43Z saulius 
;
_cod_original_sg_symbol_H-M 'P 21/n'
_cod_database_code 8100169

loop_
_symmetry_equiv_pos_as_xyz
'x, y, z'
'-x+1/2, y+1/2, -z+1/2'
'-x, -y, -z'
'x-1/2, -y-1/2, z-1/2'

loop_
_atom_site_label
_atom_site_type_symbol
_atom_site_fract_x
_atom_site_fract_y
_atom_site_fract_z
_atom_site_U_iso_or_equiv
_atom_site_adp_type
_atom_site_occupancy
_atom_site_symmetry_multiplicity
_atom_site_Wyckoff_symbol
_atom_site_calc_flag
_atom_site_refinement_flags
_atom_site_disorder_assembly
_atom_site_disorder_group
Ru1 Ru 0.84511(2) 0.474576(18) 0.162015(15) 0.01432(14) Uani 1 4 e d . . .
Cl1 Cl 0.84209(8) 0.55296(7) 0.30064(5) 0.0233(2) Uani 1 4 e d . . .
Cl2 Cl 0.99967(8) 0.62115(6) 0.14452(5) 0.0221(2) Uani 1 4 e d . . .
O1 O 0.7043(2) 0.60022(18) -0.03044(14) 0.0237(5) Uani 1 4 e d . . .
O2 O 0.5493(2) 0.62254(17) 0.07879(14) 0.0231(5) Uani 1 4 e d . . .
O3 O 0.5348(2) 0.45935(18) 0.18969(16) 0.0222(5) Uani 1 4 e d . . .
N1 N 0.9910(3) 0.2650(2) 0.18592(18) 0.0207(6) Uani 1 4 e d . . .
N2 N 1.1116(3) 0.3729(2) 0.28836(17) 0.0199(6) Uani 1 4 e d . . .
C1 C 1.0995(4) 0.1901(3) 0.2334(2) 0.0272(8) Uani 1 4 e d . . .
H1A H 1.1556 0.1660 0.1976 0.033(7) Uiso 1 4 e calc R . .
H1B H 1.0626 0.1259 0.2547 0.033(7) Uiso 1 4 e calc R . .
C2 C 1.1800(3) 0.2636(3) 0.3080(2) 0.0256(7) Uani 1 4 e d . . .
H2A H 1.1746 0.2356 0.3631 0.033(7) Uiso 1 4 e calc R . .
H2B H 1.2745 0.2685 0.3088 0.033(7) Uiso 1 4 e calc R . .
C3 C 1.0009(3) 0.3695(2) 0.2192(2) 0.0166(6) Uani 1 4 e d . . .
C4 C 0.8860(3) 0.2363(2) 0.1066(2) 0.0221(7) Uani 1 4 e d . . .
H4A H 0.8424 0.1675 0.1140 0.026(6) Uiso 1 4 e calc R . .
H4B H 0.9256 0.2278 0.0592 0.026(6) Uiso 1 4 e calc R . .
C5 C 0.7831(3) 0.3306(2) 0.0881(2) 0.0184(6) Uani 1 4 e d . . .
C6 C 0.7905(3) 0.4170(2) 0.02836(19) 0.0181(6) Uani 1 4 e d . . .
H6 H 0.8507 0.4104 -0.0079 0.017(8) Uiso 1 4 e calc R . .
C7 C 0.7065(3) 0.5133(3) 0.0237(2) 0.0186(7) Uani 1 4 e d . . .
C8 C 0.6291(3) 0.5287(2) 0.0827(2) 0.0162(7) Uani 1 4 e d . . .
C9 C 0.6169(3) 0.4392(3) 0.1385(2) 0.0188(7) Uani 1 4 e d . . .
C10 C 0.6928(3) 0.3403(3) 0.1419(2) 0.0181(7) Uani 1 4 e d . . .
H10 H 0.6841 0.2803 0.1797 0.027(10) Uiso 1 4 e calc R . .
C11 C 0.7903(4) 0.5936(3) -0.0877(2) 0.0325(9) Uani 1 4 e d . . .
H11A H 0.8842 0.5867 -0.0539 0.036(6) Uiso 1 4 e calc R . .
H11B H 0.7793 0.6600 -0.1225 0.036(6) Uiso 1 4 e calc R . .
H11C H 0.7647 0.5298 -0.1250 0.036(6) Uiso 1 4 e calc R . .
C12 C 0.6238(4) 0.7180(3) 0.1210(3) 0.0305(8) Uani 1 4 e d . . .
H12A H 0.6599 0.7032 0.1822 0.044(7) Uiso 1 4 e calc R . .
H12B H 0.5636 0.7812 0.1127 0.044(7) Uiso 1 4 e calc R . .
H12C H 0.6977 0.7335 0.0966 0.044(7) Uiso 1 4 e calc R . .
C13 C 0.5332(4) 0.3765(3) 0.2542(3) 0.0346(9) Uani 1 4 e d . . .
H13A H 0.5033 0.3065 0.2261 0.037(6) Uiso 1 4 e calc R . .
H13B H 0.4714 0.3994 0.2865 0.037(6) Uiso 1 4 e calc R . .
H13C H 0.6236 0.3684 0.2931 0.037(6) Uiso 1 4 e calc R . .
C14 C 1.1655(3) 0.4706(3) 0.3407(2) 0.0201(8) Uani 1 4 e d . . .
H14A H 1.1149 0.5351 0.3139 0.022(6) Uiso 1 4 e calc R . .
H14B H 1.2593 0.4812 0.3413 0.022(6) Uiso 1 4 e calc R . .
C15 C 1.1582(4) 0.4620(3) 0.4339(2) 0.0251(8) Uani 1 4 e d . . .
H15A H 1.0660 0.4442 0.4334 0.036(8) Uiso 1 4 e calc R . .
H15B H 1.2161 0.4020 0.4625 0.036(8) Uiso 1 4 e calc R . .
C16 C 1.2016(4) 0.5687(3) 0.4856(2) 0.0305(8) Uani 1 4 e d . . .
H16A H 1.1487 0.6295 0.4542 0.048(9) Uiso 1 4 e calc R . .
H16B H 1.1802 0.5620 0.5401 0.048(9) Uiso 1 4 e calc R . .
C17 C 1.3510(4) 0.5967(3) 0.5039(3) 0.0422(10) Uani 1 4 e d . . .
H17A H 1.4050 0.5388 0.5386 0.039(6) Uiso 1 4 e calc R . .
H17B H 1.3694 0.6662 0.5348 0.039(6) Uiso 1 4 e calc R . .
H17C H 1.3740 0.6031 0.4499 0.039(6) Uiso 1 4 e calc R . .

loop_
_atom_site_aniso_label
_atom_site_aniso_U_11
_atom_site_aniso_U_22
_atom_site_aniso_U_33
_atom_site_aniso_U_23
_atom_site_aniso_U_13
_atom_site_aniso_U_12
Ru1 0.0134(2) 0.0131(2) 0.0154(2) -0.00083(8) 0.00246(14) 0.00023(8)
Cl1 0.0244(4) 0.0262(4) 0.0184(4) -0.0045(3) 0.0043(3) 0.0028(3)
Cl2 0.0209(4) 0.0186(4) 0.0261(5) 0.0007(3) 0.0057(3) -0.0034(3)
O1 0.0252(12) 0.0270(12) 0.0190(12) 0.0065(9) 0.0064(10) 0.0038(10)
O2 0.0176(11) 0.0210(12) 0.0277(13) -0.0001(9) 0.0016(10) 0.0044(9)
O3 0.0185(12) 0.0242(12) 0.0254(13) 0.0038(9) 0.0087(11) 0.0015(9)
N1 0.0191(14) 0.0144(13) 0.0244(15) -0.0031(11) -0.0008(12) 0.0028(11)
N2 0.0186(13) 0.0171(13) 0.0201(15) 0.0026(11) -0.0005(11) 0.0045(10)
C1 0.0331(19) 0.0194(16) 0.030(2) 0.0018(13) 0.0100(16) 0.0089(14)
C2 0.0209(17) 0.0248(18) 0.0281(19) 0.0029(14) 0.0019(14) 0.0071(14)
C3 0.0138(15) 0.0174(15) 0.0212(17) 0.0018(12) 0.0092(13) -0.0007(12)
C4 0.0231(17) 0.0188(15) 0.0257(18) -0.0045(13) 0.0089(15) -0.0012(13)
C5 0.0160(15) 0.0165(15) 0.0207(17) -0.0064(12) 0.0018(13) -0.0045(12)
C6 0.0144(16) 0.0227(16) 0.0155(16) -0.0030(12) 0.0013(13) -0.0019(13)
C7 0.0158(17) 0.0206(16) 0.0157(18) -0.0036(12) -0.0014(14) -0.0044(12)
C8 0.0121(16) 0.0141(16) 0.0175(18) -0.0034(11) -0.0039(14) 0.0000(11)
C9 0.0089(15) 0.0223(16) 0.0240(18) -0.0048(14) 0.0026(13) -0.0040(13)
C10 0.0147(16) 0.0176(15) 0.0197(17) -0.0016(12) 0.0012(13) -0.0022(13)
C11 0.033(2) 0.040(2) 0.027(2) 0.0102(16) 0.0131(16) 0.0041(17)
C12 0.0332(19) 0.0185(16) 0.039(2) -0.0008(15) 0.0097(17) 0.0026(15)
C13 0.033(2) 0.037(2) 0.040(2) 0.0152(17) 0.0212(18) 0.0096(16)
C14 0.0136(18) 0.021(2) 0.022(2) 0.0027(11) -0.0004(16) -0.0008(11)
C15 0.0254(19) 0.0229(17) 0.024(2) 0.0024(13) 0.0019(16) -0.0061(13)
C16 0.035(2) 0.033(2) 0.0219(19) -0.0038(16) 0.0057(16) -0.0018(17)
C17 0.046(2) 0.050(2) 0.029(2) -0.0128(18) 0.0080(19) -0.023(2)

loop_
_geom_bond_atom_site_label_1
_geom_bond_atom_site_label_2
_geom_bond_distance
_geom_bond_site_symmetry_2
_geom_bond_publ_flag
Ru1 Cl1 2.4191(8) . ?
Ru1 Cl2 2.4268(8) . ?
Ru1 C3 2.030(3) . ?
Ru1 C5 2.087(3) . ?
Ru1 C6 2.167(3) . ?
Ru1 C7 2.313(3) . ?
Ru1 C8 2.300(3) . ?
Ru1 C9 2.286(3) . ?
Ru1 C10 2.195(3) . ?
O1 C7 1.351(4) . ?
O1 C11 1.438(4) . ?
O2 C8 1.378(4) . ?
O2 C12 1.432(4) . ?
O3 C9 1.348(4) . ?
O3 C13 1.436(4) . ?
N1 C3 1.354(4) . ?
N1 C4 1.452(4) . ?
N1 C1 1.460(4) . ?
N2 C3 1.339(4) . ?
N2 C14 1.454(4) . ?
N2 C2 1.474(4) . ?
C1 C2 1.524(5) . ?
C1 H1A 0.9600 . ?
C1 H1B 0.9600 . ?
C2 H2A 0.9600 . ?
C2 H2B 0.9600 . ?
C4 C5 1.512(4) . ?
C4 H4A 0.9600 . ?
C4 H4B 0.9600 . ?
C5 C6 1.426(4) . ?
C5 C10 1.432(4) . ?
C6 C7 1.426(4) . ?
C6 H6 0.9600 . ?
C7 C8 1.403(5) . ?
C8 C9 1.424(4) . ?
C9 C10 1.408(4) . ?
C10 H10 0.9600 . ?
C11 H11A 0.9599 . ?
C11 H11B 0.9599 . ?
C11 H11C 0.9599 . ?
C12 H12A 0.9599 . ?
C12 H12B 0.9599 . ?
C12 H12C 0.9599 . ?
C13 H13A 0.9599 . ?
C13 H13B 0.9599 . ?
C13 H13C 0.9599 . ?
C14 C15 1.520(5) . ?
C14 H14A 0.9600 . ?
C14 H14B 0.9600 . ?
C15 C16 1.520(5) . ?
C15 H15A 0.9600 . ?
C15 H15B 0.9600 . ?
C16 C17 1.503(5) . ?
C16 H16A 0.9600 . ?
C16 H16B 0.9600 . ?
C17 H17A 0.9599 . ?
C17 H17B 0.9599 . ?
C17 H17C 0.9599 . ?
